data_4109710
loop_
_publ_author_name
'Pierre-Luc T. Boudreault'
'Salem Wakim'
'Nicolas Blouin'
'Michel Simard'
'Christian Tessier'
'Ye Tao'
'Mario Leclerc'

_publ_contact_author_address
;      
      Canada Research Chair on Electroactive and Photoactive Polymers
      D\'epartement de Chimie
      Universit\'e Laval
      Qu\'ebec, Canada
      G1K 7P4
;
_publ_contact_author_email mario.leclerc@chm.ulaval.ca
_publ_contact_author_fax '418 656-7916'
_publ_contact_author_name 'Dr. Mario Leclerc'
_publ_contact_author_phone '418 656-5140'
_publ_section_title
;
 Synthesis, Characterization, and Application of Indolo[3,2-b]carbazole
 Semiconductors
;
_journal_name_full 'Journal of the American Chemical Society'
_journal_page_first 9125
_journal_page_last 9136
_journal_paper_doi 10.1021/ja071923y
_journal_volume 129
_journal_year 2007
_chemical_compound_source 'Synthesized by the authors. See text'
_chemical_formula_sum 'C42 H44 N2'
_chemical_formula_weight 576.79
_chemical_name_systematic
; 
 ? 
;
_space_group_IT_number 14
_symmetry_cell_setting monoclinic
_symmetry_space_group_name_Hall '-P 2yn'
_symmetry_space_group_name_H-M 'P 1 21/n 1'
_atom_sites_solution_hydrogens geom
_atom_sites_solution_primary direct
_atom_sites_solution_secondary difmap
_audit_creation_method SHELXL-97
_cell_angle_alpha 90.00
_cell_angle_beta 98.2490(10)
_cell_angle_gamma 90.00
_cell_formula_units_Z 2
_cell_length_a 10.0608(2)
_cell_length_b 14.1458(3)
_cell_length_c 11.2020(2)
_cell_measurement_reflns_used 14010
_cell_measurement_temperature 220(2)
_cell_measurement_theta_max 72.04
_cell_measurement_theta_min 3.12
_cell_volume 1577.75(5)
_computing_cell_refinement 'SMART (Bruker, 2001b)'
_computing_data_collection 'SMART (Bruker, 2001b)'
_computing_data_reduction 'SAINT (Bruker, 2003)'
_computing_molecular_graphics 'SHELXTL (Bruker, 1997)'
_computing_publication_material 'UdMX (local program)'
_computing_structure_refinement 'SHELXL97 (Sheldrick, 1997)'
_computing_structure_solution 'SHELXS97 (Sheldrick, 1997)'
_diffrn_ambient_temperature 220(2)
_diffrn_detector_area_resol_mean 5.5
_diffrn_measured_fraction_theta_full 0.995
_diffrn_measured_fraction_theta_max 0.995
_diffrn_measurement_device_type 'Bruker Smart 2000'
_diffrn_measurement_method \w
_diffrn_radiation_monochromator graphite
_diffrn_radiation_source 'X-ray Sealed Tube'
_diffrn_radiation_type CuK\a
_diffrn_radiation_wavelength 1.54178
_diffrn_reflns_av_R_equivalents 0.036
_diffrn_reflns_av_sigmaI/netI 0.0182
_diffrn_reflns_limit_h_max 12
_diffrn_reflns_limit_h_min -12
_diffrn_reflns_limit_k_max 17
_diffrn_reflns_limit_k_min -15
_diffrn_reflns_limit_l_max 13
_diffrn_reflns_limit_l_min -13
_diffrn_reflns_number 18457
_diffrn_reflns_theta_full 72.02
_diffrn_reflns_theta_max 72.02
_diffrn_reflns_theta_min 5.07
_diffrn_standards_decay_% -0.12
_diffrn_standards_number 140
_exptl_absorpt_coefficient_mu 0.526
_exptl_absorpt_correction_T_max 0.860
_exptl_absorpt_correction_T_min 0.720
_exptl_absorpt_correction_type multi-scan
_exptl_absorpt_process_details 'Sadabs (Sheldrick,1996)'
_exptl_crystal_colour Colorless
_exptl_crystal_density_diffrn 1.214
_exptl_crystal_description block
_exptl_crystal_F_000 620
_exptl_crystal_size_max 0.65
_exptl_crystal_size_mid 0.55
_exptl_crystal_size_min 0.28
_refine_diff_density_max 0.216
_refine_diff_density_min -0.231
_refine_diff_density_rms 0.048
_refine_ls_extinction_coef 0.0130(8)
_refine_ls_extinction_expression Fc^*^=kFc[1+0.001xFc^2^\l^3^/sin(2\q)]^-1/4^
_refine_ls_extinction_method SHELXL
_refine_ls_goodness_of_fit_ref 1.041
_refine_ls_hydrogen_treatment constr
_refine_ls_matrix_type full
_refine_ls_number_parameters 201
_refine_ls_number_reflns 3093
_refine_ls_number_restraints 0
_refine_ls_restrained_S_all 1.041
_refine_ls_R_factor_all 0.0436
_refine_ls_R_factor_gt 0.0428
_refine_ls_shift/su_max 0.001
_refine_ls_shift/su_mean 0.000
_refine_ls_structure_factor_coef Fsqd
_refine_ls_weighting_details 'calc w=1/[\s^2^(Fo^2^)+(0.0641P)^2^+0.3986P] where P=(Fo^2^+2Fc^2^)/3'
_refine_ls_weighting_scheme calc
_refine_ls_wR_factor_gt 0.1135
_refine_ls_wR_factor_ref 0.1143
_reflns_number_gt 2986
_reflns_number_total 3093
_reflns_threshold_expression I>2\s(I)
_cod_data_source_file ja071923ysi20070524_092344_4.cif
_cod_data_source_block HPIND
_cod_database_code 4109710

loop_
_symmetry_equiv_pos_as_xyz
'x, y, z'
'-x+1/2, y+1/2, -z+1/2'
'-x, -y, -z'
'x-1/2, -y-1/2, z-1/2'

loop_
_atom_site_label
_atom_site_type_symbol
_atom_site_fract_x
_atom_site_fract_y
_atom_site_fract_z
_atom_site_U_iso_or_equiv
_atom_site_adp_type
_atom_site_occupancy
_atom_site_symmetry_multiplicity
_atom_site_calc_flag
_atom_site_refinement_flags
N1 N 0.15298(10) 0.61082(6) 0.66886(8) 0.0297(2) Uani 1 1 d .
C1 C 0.02956(11) 0.45872(7) 0.61855(9) 0.0262(2) Uani 1 1 d .
H1 H 0.0493 0.4322 0.6960 0.031 Uiso 1 1 calc R
C2 C 0.07487(10) 0.54774(7) 0.59241(9) 0.0257(2) Uani 1 1 d .
C3 C 0.04686(10) 0.58960(7) 0.47607(9) 0.0246(2) Uani 1 1 d .
C4 C 0.10881(10) 0.68195(7) 0.48468(9) 0.0254(2) Uani 1 1 d .
C5 C 0.11342(11) 0.75629(8) 0.40346(10) 0.0289(3) Uani 1 1 d .
H5 H 0.0714 0.7507 0.3232 0.035 Uiso 1 1 calc R
C6 C 0.18070(12) 0.83843(8) 0.44273(11) 0.0329(3) Uani 1 1 d .
H6 H 0.1846 0.8887 0.3885 0.040 Uiso 1 1 calc R
C7 C 0.24302(12) 0.84752(8) 0.56210(11) 0.0339(3) Uani 1 1 d .
H7 H 0.2876 0.9042 0.5868 0.041 Uiso 1 1 calc R
C8 C 0.24059(11) 0.77502(8) 0.64472(10) 0.0321(3) Uani 1 1 d .
H8 H 0.2830 0.7812 0.7247 0.038 Uiso 1 1 calc R
C9 C 0.17267(11) 0.69231(7) 0.60459(9) 0.0273(2) Uani 1 1 d .
C10 C 0.18304(11) 0.60263(7) 0.79712(9) 0.0269(2) Uani 1 1 d .
C11 C 0.31507(12) 0.60150(8) 0.85183(10) 0.0313(3) Uani 1 1 d .
H11 H 0.3850 0.6021 0.8045 0.038 Uiso 1 1 calc R
C12 C 0.34468(11) 0.59941(8) 0.97748(10) 0.0321(3) Uani 1 1 d .
H12 H 0.4348 0.5990 1.0141 0.038 Uiso 1 1 calc R
C13 C 0.24323(11) 0.59789(7) 1.04906(10) 0.0275(3) Uani 1 1 d .
C14 C 0.11088(12) 0.59717(8) 0.99189(10) 0.0316(3) Uani 1 1 d .
H14 H 0.0407 0.5947 1.0389 0.038 Uiso 1 1 calc R
C15 C 0.08002(11) 0.59999(8) 0.86710(10) 0.0318(3) Uani 1 1 d .
H15 H -0.0100 0.6001 0.8303 0.038 Uiso 1 1 calc R
C16 C 0.27109(12) 0.59929(9) 1.18561(10) 0.0333(3) Uani 1 1 d .
H16A H 0.2367 0.5404 1.2156 0.040 Uiso 1 1 calc R
H16B H 0.2198 0.6514 1.2144 0.040 Uiso 1 1 calc R
C17 C 0.41668(12) 0.61011(9) 1.24142(10) 0.0363(3) Uani 1 1 d .
H17A H 0.4555 0.6643 1.2043 0.044 Uiso 1 1 calc R
H17B H 0.4664 0.5536 1.2233 0.044 Uiso 1 1 calc R
C18 C 0.43490(12) 0.62439(9) 1.37790(10) 0.0355(3) Uani 1 1 d .
H18A H 0.3923 0.6840 1.3959 0.043 Uiso 1 1 calc R
H18B H 0.3894 0.5731 1.4147 0.043 Uiso 1 1 calc R
C19 C 0.58172(13) 0.62648(10) 1.43351(10) 0.0366(3) Uani 1 1 d .
H19A H 0.6280 0.6749 1.3923 0.044 Uiso 1 1 calc R
H19B H 0.6224 0.5653 1.4192 0.044 Uiso 1 1 calc R
C20 C 0.60510(12) 0.64673(9) 1.56816(10) 0.0352(3) Uani 1 1 d .
H20A H 0.5669 0.7086 1.5832 0.042 Uiso 1 1 calc R
H20B H 0.5586 0.5989 1.6101 0.042 Uiso 1 1 calc R
C21 C 0.75360(13) 0.64620(10) 1.61858(11) 0.0417(3) Uani 1 1 d .
H21A H 0.7900 0.5835 1.6101 0.063 Uiso 1 1 calc R
H21B H 0.7649 0.6635 1.7032 0.063 Uiso 1 1 calc R
H21C H 0.8006 0.6913 1.5746 0.063 Uiso 1 1 calc R

loop_
_atom_site_aniso_label
_atom_site_aniso_U_11
_atom_site_aniso_U_22
_atom_site_aniso_U_33
_atom_site_aniso_U_23
_atom_site_aniso_U_13
_atom_site_aniso_U_12
N1 0.0379(5) 0.0259(5) 0.0221(5) 0.0002(3) -0.0063(4) -0.0079(4)
C1 0.0312(5) 0.0247(5) 0.0209(5) 0.0013(4) -0.0029(4) -0.0002(4)
C2 0.0282(5) 0.0249(5) 0.0217(5) -0.0018(4) -0.0042(4) -0.0010(4)
C3 0.0273(5) 0.0226(5) 0.0227(5) 0.0005(4) -0.0005(4) 0.0013(4)
C4 0.0260(5) 0.0241(5) 0.0250(5) -0.0015(4) 0.0003(4) 0.0006(4)
C5 0.0327(5) 0.0264(5) 0.0268(5) 0.0012(4) 0.0018(4) 0.0020(4)
C6 0.0387(6) 0.0245(5) 0.0357(6) 0.0040(4) 0.0058(5) -0.0003(4)
C7 0.0354(6) 0.0251(5) 0.0405(6) -0.0038(5) 0.0031(5) -0.0055(4)
C8 0.0347(6) 0.0293(6) 0.0303(5) -0.0041(4) -0.0020(4) -0.0058(4)
C9 0.0296(5) 0.0253(5) 0.0256(5) -0.0002(4) -0.0003(4) -0.0017(4)
C10 0.0346(6) 0.0226(5) 0.0212(5) -0.0012(4) -0.0046(4) -0.0042(4)
C11 0.0308(6) 0.0367(6) 0.0254(6) -0.0012(4) 0.0005(4) -0.0030(4)
C12 0.0279(5) 0.0400(6) 0.0256(6) -0.0008(4) -0.0051(4) -0.0016(4)
C13 0.0329(6) 0.0231(5) 0.0249(5) -0.0018(4) -0.0022(4) -0.0019(4)
C14 0.0306(6) 0.0359(6) 0.0276(6) -0.0022(4) 0.0024(4) -0.0039(4)
C15 0.0268(5) 0.0356(6) 0.0300(6) -0.0016(4) -0.0064(4) -0.0034(4)
C16 0.0372(6) 0.0378(6) 0.0235(6) -0.0011(4) -0.0002(4) -0.0019(5)
C17 0.0379(7) 0.0446(7) 0.0240(6) -0.0007(5) -0.0040(5) 0.0036(5)
C18 0.0381(6) 0.0421(6) 0.0239(5) -0.0015(5) -0.0036(4) 0.0036(5)
C19 0.0378(6) 0.0455(7) 0.0246(6) -0.0008(5) -0.0025(5) 0.0052(5)
C20 0.0388(6) 0.0392(6) 0.0254(6) -0.0008(5) -0.0028(5) 0.0042(5)
C21 0.0418(7) 0.0500(8) 0.0301(6) -0.0017(5) -0.0059(5) 0.0040(5)

loop_
_atom_type_symbol
_atom_type_description
_atom_type_scat_dispersion_real
_atom_type_scat_dispersion_imag
_atom_type_scat_source
C C 0.0181 0.0091 'International Tables Vol C Tables 4.2.6.8 and 6.1.1.4'
H H 0.0000 0.0000 'International Tables Vol C Tables 4.2.6.8 and 6.1.1.4'
N N 0.0311 0.0180 'International Tables Vol C Tables 4.2.6.8 and 6.1.1.4'

loop_
_geom_angle_atom_site_label_1
_geom_angle_atom_site_label_2
_geom_angle_atom_site_label_3
_geom_angle_site_symmetry_1
_geom_angle_site_symmetry_3
_geom_angle
_geom_angle_publ_flag
C9 N1 C2 . . 108.77(8) y
C9 N1 C10 . . 124.27(9) y
C2 N1 C10 . . 125.67(9) y
C2 C1 C3 . 3_566 116.55(9) y
C2 C1 H1 . . 121.7 ?
C3 C1 H1 3_566 . 121.7 ?
C1 C2 N1 . . 128.61(9) y
C1 C2 C3 . . 122.98(10) y
N1 C2 C3 . . 108.40(9) y
C1 C3 C2 3_566 . 120.47(10) y
C1 C3 C4 3_566 . 132.76(10) y
C2 C3 C4 . . 106.76(9) y
C5 C4 C9 . . 119.29(10) y
C5 C4 C3 . . 133.8(1) y
C9 C4 C3 . . 106.89(9) y
C6 C5 C4 . . 119.06(10) y
C6 C5 H5 . . 120.5 ?
C4 C5 H5 . . 120.5 ?
C5 C6 C7 . . 120.84(10) y
C5 C6 H6 . . 119.6 ?
C7 C6 H6 . . 119.6 ?
C8 C7 C6 . . 121.5(1) y
C8 C7 H7 . . 119.2 ?
C6 C7 H7 . . 119.2 ?
C7 C8 C9 . . 117.41(10) y
C7 C8 H8 . . 121.3 ?
C9 C8 H8 . . 121.3 ?
N1 C9 C8 . . 128.93(10) y
N1 C9 C4 . . 109.16(9) y
C8 C9 C4 . . 121.9(1) y
C11 C10 C15 . . 119.88(10) y
C11 C10 N1 . . 119.88(10) y
C15 C10 N1 . . 120.18(10) y
C10 C11 C12 . . 120.00(11) y
C10 C11 H11 . . 120 ?
C12 C11 H11 . . 120 ?
C13 C12 C11 . . 121.01(10) y
C13 C12 H12 . . 119.5 ?
C11 C12 H12 . . 119.5 ?
C12 C13 C14 . . 117.99(10) y
C12 C13 C16 . . 122.61(10) y
C14 C13 C16 . . 119.38(10) y
C15 C14 C13 . . 121.59(11) y
C15 C14 H14 . . 119.2 ?
C13 C14 H14 . . 119.2 ?
C10 C15 C14 . . 119.51(10) y
C10 C15 H15 . . 120.2 ?
C14 C15 H15 . . 120.2 ?
C13 C16 C17 . . 116.47(10) y
C13 C16 H16A . . 108.2 ?
C17 C16 H16A . . 108.2 ?
C13 C16 H16B . . 108.2 ?
C17 C16 H16B . . 108.2 ?
H16A C16 H16B . . 107.3 ?
C16 C17 C18 . . 113.36(10) y
C16 C17 H17A . . 108.9 ?
C18 C17 H17A . . 108.9 ?
C16 C17 H17B . . 108.9 ?
C18 C17 H17B . . 108.9 ?
H17A C17 H17B . . 107.7 ?
C19 C18 C17 . . 112.54(10) y
C19 C18 H18A . . 109.1 ?
C17 C18 H18A . . 109.1 ?
C19 C18 H18B . . 109.1 ?
C17 C18 H18B . . 109.1 ?
H18A C18 H18B . . 107.8 ?
C18 C19 C20 . . 114.43(10) y
C18 C19 H19A . . 108.7 ?
C20 C19 H19A . . 108.7 ?
C18 C19 H19B . . 108.7 ?
C20 C19 H19B . . 108.7 ?
H19A C19 H19B . . 107.6 ?
C21 C20 C19 . . 111.83(10) y
C21 C20 H20A . . 109.3 ?
C19 C20 H20A . . 109.3 ?
C21 C20 H20B . . 109.3 ?
C19 C20 H20B . . 109.3 ?
H20A C20 H20B . . 107.9 ?
C20 C21 H21A . . 109.5 ?
C20 C21 H21B . . 109.5 ?
H21A C21 H21B . . 109.5 ?
C20 C21 H21C . . 109.5 ?
H21A C21 H21C . . 109.5 ?
H21B C21 H21C . . 109.5 ?

loop_
_geom_bond_atom_site_label_1
_geom_bond_atom_site_label_2
_geom_bond_site_symmetry_2
_geom_bond_distance
_geom_bond_publ_flag
N1 C9 . 1.3883(14) y
N1 C2 . 1.3978(13) y
N1 C10 . 1.4298(13) y
C1 C2 . 1.3848(15) y
C1 C3 3_566 1.3957(14) y
C1 H1 . 0.94 ?
C2 C3 . 1.4223(14) y
C3 C1 3_566 1.3957(14) y
C3 C4 . 1.4447(15) y
C4 C5 . 1.3956(15) y
C4 C9 . 1.4110(14) y
C5 C6 . 1.3844(16) y
C5 H5 . 0.94 ?
C6 C7 . 1.3990(17) y
C6 H6 . 0.94 ?
C7 C8 . 1.3840(16) y
C7 H7 . 0.94 ?
C8 C9 . 1.3963(15) y
C8 H8 . 0.94 ?
C10 C11 . 1.3809(16) y
C10 C15 . 1.3869(17) y
C11 C12 . 1.3966(15) y
C11 H11 . 0.94 ?
C12 C13 . 1.3857(16) y
C12 H12 . 0.94 ?
C13 C14 . 1.3923(16) y
C13 C16 . 1.5152(14) y
C14 C15 . 1.3884(16) y
C14 H14 . 0.94 ?
C15 H15 . 0.94 ?
C16 C17 . 1.5155(16) y
C16 H16a . 0.98 ?
C16 H16b . 0.98 ?
C17 C18 . 1.5268(15) y
C17 H17a . 0.98 ?
C17 H17b . 0.98 ?
C18 C19 . 1.5188(17) y
C18 H18a . 0.98 ?
C18 H18b . 0.98 ?
C19 C20 . 1.5201(15) y
C19 H19a . 0.98 ?
C19 H19b . 0.98 ?
C20 C21 . 1.5195(17) y
C20 H20a . 0.98 ?
C20 H20b . 0.98 ?
C21 H21a . 0.97 ?
C21 H21b . 0.97 ?
C21 H21c . 0.97 ?

loop_
_geom_torsion_atom_site_label_1
_geom_torsion_atom_site_label_2
_geom_torsion_atom_site_label_3
_geom_torsion_atom_site_label_4
_geom_torsion_site_symmetry_1
_geom_torsion_site_symmetry_4
_geom_torsion
_geom_torsion_publ_flag
C3 C1 C2 N1 3_566 . -179.64(11) y
C3 C1 C2 C3 3_566 . -0.11(17) y
C9 N1 C2 C1 . . -179.14(10) y
C10 N1 C2 C1 . . -11.72(18) y
C9 N1 C2 C3 . . 1.28(12) y
C10 N1 C2 C3 . . 168.69(10) y
C1 C2 C3 C1 . 3_566 0.11(17) y
N1 C2 C3 C1 . 3_566 179.72(10) y
C1 C2 C3 C4 . . 179.28(10) y
N1 C2 C3 C4 . . -1.11(12) y
C1 C3 C4 C5 3_566 . 1.1(2) y
C2 C3 C4 C5 . . -177.90(11) y
C1 C3 C4 C9 3_566 . 179.56(11) y
C2 C3 C4 C9 . . 0.54(11) y
C9 C4 C5 C6 . . 0.02(16) y
C3 C4 C5 C6 . . 178.30(11) y
C4 C5 C6 C7 . . -0.24(17) y
C5 C6 C7 C8 . . 0.43(18) y
C6 C7 C8 C9 . . -0.37(17) y
C2 N1 C9 C8 . . 177.88(11) y
C10 N1 C9 C8 . . 10.24(18) y
C2 N1 C9 C4 . . -0.94(12) y
C10 N1 C9 C4 . . -168.57(10) y
C7 C8 C9 N1 . . -178.53(11) y
C7 C8 C9 C4 . . 0.15(17) y
C5 C4 C9 N1 . . 178.94(10) y
C3 C4 C9 N1 . . 0.24(12) y
C5 C4 C9 C8 . . 0.03(16) y
C3 C4 C9 C8 . . -178.68(10) y
C9 N1 C10 C11 . . -70.39(15) y
C2 N1 C10 C11 . . 124.06(12) y
C9 N1 C10 C15 . . 106.78(13) y
C2 N1 C10 C15 . . -58.77(15) y
C15 C10 C11 C12 . . -1.14(16) y
N1 C10 C11 C12 . . 176.04(10) y
C10 C11 C12 C13 . . 0.38(17) y
C11 C12 C13 C14 . . 0.87(16) y
C11 C12 C13 C16 . . -177.66(10) y
C12 C13 C14 C15 . . -1.40(17) y
C16 C13 C14 C15 . . 177.18(10) y
C11 C10 C15 C14 . . 0.63(17) y
N1 C10 C15 C14 . . -176.54(10) y
C13 C14 C15 C10 . . 0.66(17) y
C12 C13 C16 C17 . . 4.56(16) y
C14 C13 C16 C17 . . -173.95(10) y
C13 C16 C17 C18 . . 172.15(10) y
C16 C17 C18 C19 . . 174.98(11) y
C17 C18 C19 C20 . . 176.34(11) y
C18 C19 C20 C21 . . 179.03(11) y
